data_1556833
loop_
_publ_author_name
'Park, In-Hyeok'
'Kang, Yunji'
'Lee, Eunji'
'Ju, Huiyeong'
'Kim, Seulgi'
'Seo, Sujin'
'Jung, Jong Hwa'
'Lee, Shim Sung'

_publ_section_title
;
 Snapshot and crystallographic observations of kinetic and thermodynamic
 products for NO<sub>2</sub>S<sub>2</sub> macrocyclic complexes.
;
_journal_issue 'Pt 1'
_journal_name_full IUCrJ
_journal_page_first 45
_journal_page_last 53
_journal_paper_doi 10.1107/S2052252517015081
_journal_volume 5
_journal_year 2018
_chemical_formula_sum 'C29 H27 Cd Cu I3 N O2 S2'
_chemical_formula_weight 1042.28
_space_group_IT_number 2
_space_group_name_Hall '-P 1'
_space_group_name_H-M_alt 'P -1'
_symmetry_cell_setting triclinic
_symmetry_space_group_name_H-M 'P -1'
_atom_sites_solution_hydrogens geom
_atom_sites_solution_primary direct
_atom_sites_solution_secondary difmap
_audit_creation_method SHELXL-97
_cell_angle_alpha 65.8530(10)
_cell_angle_beta 73.3860(10)
_cell_angle_gamma 81.5460(10)
_cell_formula_units_Z 2
_cell_length_a 8.9645(2)
_cell_length_b 14.4098(3)
_cell_length_c 14.8826(3)
_cell_measurement_reflns_used 9946
_cell_measurement_temperature 173(2)
_cell_measurement_theta_max 28.24
_cell_measurement_theta_min 2.37
_cell_volume 1680.04(6)
_computing_cell_refinement 'Bruker SAINT'
_computing_data_collection 'Bruker APEX2'
_computing_data_reduction 'Bruker SAINT'
_computing_molecular_graphics 'Bruker SHELXTL'
_computing_publication_material 'Bruker SHELXTL'
_computing_structure_refinement 'SHELXL-97 (Sheldrick, 2008)'
_computing_structure_solution 'SHELXS-97 (Sheldrick, 2008)'
_diffrn_ambient_temperature 173(2)
_diffrn_measured_fraction_theta_full 0.998
_diffrn_measured_fraction_theta_max 0.998
_diffrn_measurement_device_type 'Bruker APEX-II CCD'
_diffrn_measurement_method '\f and \w scans'
_diffrn_radiation_monochromator graphite
_diffrn_radiation_source 'fine-focus sealed tube'
_diffrn_radiation_type MoK\a
_diffrn_radiation_wavelength 0.71073
_diffrn_reflns_av_R_equivalents 0.0254
_diffrn_reflns_av_sigmaI/netI 0.0196
_diffrn_reflns_limit_h_max 11
_diffrn_reflns_limit_h_min -10
_diffrn_reflns_limit_k_max 17
_diffrn_reflns_limit_k_min -17
_diffrn_reflns_limit_l_max 18
_diffrn_reflns_limit_l_min -18
_diffrn_reflns_number 28556
_diffrn_reflns_theta_full 26.00
_diffrn_reflns_theta_max 26.00
_diffrn_reflns_theta_min 1.55
_exptl_absorpt_coefficient_mu 4.172
_exptl_absorpt_correction_T_max 0.7313
_exptl_absorpt_correction_T_min 0.5549
_exptl_absorpt_correction_type multi-scan
_exptl_absorpt_process_details SADABS
_exptl_crystal_colour yellow
_exptl_crystal_density_diffrn 2.060
_exptl_crystal_density_method 'not measured'
_exptl_crystal_description block
_exptl_crystal_F_000 984
_exptl_crystal_size_max 0.16
_exptl_crystal_size_mid 0.13
_exptl_crystal_size_min 0.08
_refine_diff_density_max 0.542
_refine_diff_density_min -0.380
_refine_diff_density_rms 0.064
_refine_ls_extinction_method none
_refine_ls_goodness_of_fit_ref 1.043
_refine_ls_hydrogen_treatment constr
_refine_ls_matrix_type full
_refine_ls_number_parameters 352
_refine_ls_number_reflns 6602
_refine_ls_number_restraints 0
_refine_ls_restrained_S_all 1.043
_refine_ls_R_factor_all 0.0194
_refine_ls_R_factor_gt 0.0168
_refine_ls_shift/su_max 0.002
_refine_ls_shift/su_mean 0.000
_refine_ls_structure_factor_coef Fsqd
_refine_ls_weighting_details 'calc w=1/[\s^2^(Fo^2^)+(0.0142P)^2^+0.8501P] where P=(Fo^2^+2Fc^2^)/3'
_refine_ls_weighting_scheme calc
_refine_ls_wR_factor_gt 0.0377
_refine_ls_wR_factor_ref 0.0389
_reflns_number_gt 6072
_reflns_number_total 6602
_reflns_threshold_expression >2sigma(I)
_cod_data_source_file yc5012.cif
_cod_data_source_block 5
_cod_depositor_comments
;
The following automatic conversions were performed:

data item '_symmetry_cell_setting' value 'Triclinic' was changed to
'triclinic' in accordance with the
/home/saulius/struct/COD-crude-data/automatic-downloads/DataCite-retrospective/IUCr/depositions/lib/dictionaries/cif_core.dic
dictionary named 'cif_core.dic' version 2.4.2 last updated on
2011-04-26.

Automatic conversion script
Id: cif_fix_values 7556 2019-12-06 15:28:31Z antanas 
;
_cod_original_sg_symbol_H-M P-1
_cod_database_code 1556833

loop_
_symmetry_equiv_pos_as_xyz
'x, y, z'
'-x, -y, -z'

loop_
_atom_site_label
_atom_site_type_symbol
_atom_site_fract_x
_atom_site_fract_y
_atom_site_fract_z
_atom_site_U_iso_or_equiv
_atom_site_adp_type
_atom_site_occupancy
_atom_site_symmetry_multiplicity
_atom_site_calc_flag
_atom_site_refinement_flags
I1 I 0.334817(17) 0.570963(11) 0.417466(11) 0.03154(4) Uani 1 1 d .
I2 I 0.78474(2) 0.720549(13) 0.270645(12) 0.04207(5) Uani 1 1 d .
I3 I 0.50493(2) 0.746988(11) 0.573707(12) 0.03658(5) Uani 1 1 d .
Cd1 Cd 0.58973(2) 0.633019(12) 0.459040(12) 0.03091(5) Uani 1 1 d .
Cu1 Cu 0.71141(3) 0.782628(19) 0.805463(19) 0.02697(6) Uani 1 1 d .
S6 S 0.54119(7) 0.90661(4) 0.73933(4) 0.03141(12) Uani 1 1 d .
S7 S 0.76104(6) 0.77521(4) 0.94931(4) 0.02880(12) Uani 1 1 d .
O1 O 0.60261(16) 0.59508(11) 0.92203(10) 0.0263(3) Uani 1 1 d .
O2 O 0.91204(19) 0.87876(11) 0.63583(12) 0.0358(4) Uani 1 1 d .
N1 N 0.8249(2) 0.68636(12) 0.73864(12) 0.0231(4) Uani 1 1 d .
C1 C 0.7622(3) 0.59806(16) 0.75973(15) 0.0254(5) Uani 1 1 d .
C2 C 0.8381(3) 0.52894(17) 0.71897(17) 0.0338(5) Uani 1 1 d .
H2A H 0.7911 0.4669 0.7364 0.041 Uiso 1 1 calc R
C3 C 0.9835(3) 0.55053(18) 0.65239(18) 0.0383(6) Uani 1 1 d .
H3A H 1.0378 0.5037 0.6232 0.046 Uiso 1 1 calc R
C4 C 1.0484(3) 0.64076(17) 0.62899(17) 0.0341(5) Uani 1 1 d .
H4A H 1.1478 0.6576 0.5828 0.041 Uiso 1 1 calc R
C5 C 0.9670(2) 0.70685(16) 0.67370(15) 0.0263(5) Uani 1 1 d .
C6 C 1.0349(3) 0.80467(16) 0.65316(17) 0.0303(5) Uani 1 1 d .
H6A H 1.0702 0.7998 0.7123 0.036 Uiso 1 1 calc R
H6B H 1.1246 0.8219 0.5927 0.036 Uiso 1 1 calc R
C7 C 0.9287(3) 0.97381(16) 0.63162(16) 0.0323(5) Uani 1 1 d .
C8 C 1.0639(3) 1.00707(18) 0.63336(18) 0.0384(6) Uani 1 1 d .
H8A H 1.1545 0.9637 0.6379 0.046 Uiso 1 1 calc R
C9 C 1.0647(3) 1.10572(19) 0.62833(19) 0.0452(7) Uani 1 1 d .
H9A H 1.1568 1.1301 0.6294 0.054 Uiso 1 1 calc R
C10 C 0.9334(4) 1.16794(19) 0.62183(19) 0.0463(7) Uani 1 1 d .
H10A H 0.9347 1.2349 0.6189 0.056 Uiso 1 1 calc R
C11 C 0.7987(3) 1.13335(17) 0.61950(18) 0.0409(6) Uani 1 1 d .
H11A H 0.7085 1.1772 0.6149 0.049 Uiso 1 1 calc R
C12 C 0.7932(3) 1.03560(16) 0.62383(16) 0.0333(5) Uani 1 1 d .
C13 C 0.6516(3) 0.99696(17) 0.61825(17) 0.0363(5) Uani 1 1 d .
H13A H 0.6839 0.9636 0.5689 0.044 Uiso 1 1 calc R
H13B H 0.5817 1.0558 0.5916 0.044 Uiso 1 1 calc R
C14 C 0.4960(3) 0.98708(18) 0.81265(18) 0.0375(6) Uani 1 1 d .
H14A H 0.5939 1.0101 0.8140 0.045 Uiso 1 1 calc R
H14B H 0.4338 1.0480 0.7800 0.045 Uiso 1 1 calc R
C15 C 0.4060(3) 0.92836(18) 0.91948(19) 0.0362(6) Uani 1 1 d .
C16 C 0.2447(3) 0.9248(2) 0.9386(2) 0.0501(7) Uani 1 1 d .
H16A H 0.1959 0.9578 0.8841 0.060 Uiso 1 1 calc R
C17 C 0.1549(3) 0.8742(3) 1.0355(3) 0.0612(8) Uani 1 1 d .
H17A H 0.0454 0.8718 1.0471 0.073 Uiso 1 1 calc R
C18 C 0.2238(4) 0.8277(3) 1.1145(2) 0.0601(8) Uani 1 1 d .
H18A H 0.1621 0.7935 1.1813 0.072 Uiso 1 1 calc R
C19 C 0.3835(3) 0.8302(2) 1.0976(2) 0.0454(7) Uani 1 1 d .
H19A H 0.4301 0.7980 1.1532 0.055 Uiso 1 1 calc R
C20 C 0.4772(3) 0.87956(18) 0.99993(18) 0.0342(5) Uani 1 1 d .
C21 C 0.6502(3) 0.87679(18) 0.98713(18) 0.0352(5) Uani 1 1 d .
H21A H 0.6691 0.8692 1.0522 0.042 Uiso 1 1 calc R
H21B H 0.6912 0.9431 0.9353 0.042 Uiso 1 1 calc R
C22 C 0.6583(3) 0.66568(17) 1.05339(16) 0.0331(5) Uani 1 1 d .
H22A H 0.6599 0.6671 1.1190 0.040 Uiso 1 1 calc R
H22B H 0.5481 0.6710 1.0507 0.040 Uiso 1 1 calc R
C23 C 0.7287(3) 0.56666(16) 1.04878(16) 0.0294(5) Uani 1 1 d .
C24 C 0.8198(3) 0.50510(19) 1.11388(18) 0.0409(6) Uani 1 1 d .
H24A H 0.8419 0.5275 1.1604 0.049 Uiso 1 1 calc R
C25 C 0.8787(3) 0.4116(2) 1.1117(2) 0.0476(7) Uani 1 1 d .
H25A H 0.9418 0.3706 1.1562 0.057 Uiso 1 1 calc R
C26 C 0.8468(3) 0.37772(18) 1.0458(2) 0.0408(6) Uani 1 1 d .
H26A H 0.8868 0.3131 1.0453 0.049 Uiso 1 1 calc R
C27 C 0.7563(3) 0.43737(17) 0.97987(17) 0.0315(5) Uani 1 1 d .
H27A H 0.7338 0.4140 0.9342 0.038 Uiso 1 1 calc R
C28 C 0.6991(2) 0.53130(16) 0.98137(15) 0.0262(5) Uani 1 1 d .
C29 C 0.6034(3) 0.57983(17) 0.83261(16) 0.0292(5) Uani 1 1 d .
H29A H 0.5257 0.6270 0.7990 0.035 Uiso 1 1 calc R
H29B H 0.5739 0.5094 0.8520 0.035 Uiso 1 1 calc R

loop_
_atom_site_aniso_label
_atom_site_aniso_U_11
_atom_site_aniso_U_22
_atom_site_aniso_U_33
_atom_site_aniso_U_23
_atom_site_aniso_U_13
_atom_site_aniso_U_12
I1 0.03521(8) 0.02948(8) 0.03594(9) -0.01512(6) -0.01611(7) 0.00290(6)
I2 0.05104(10) 0.04403(10) 0.03065(9) -0.01343(7) -0.00463(7) -0.01449(8)
I3 0.05155(10) 0.03202(8) 0.03505(9) -0.01797(7) -0.02211(7) 0.00990(7)
Cd1 0.03665(10) 0.02822(9) 0.03065(9) -0.01354(7) -0.00924(7) -0.00121(7)
Cu1 0.02960(14) 0.02192(13) 0.02473(14) -0.00870(11) -0.00116(11) 0.00067(11)
S6 0.0346(3) 0.0276(3) 0.0310(3) -0.0114(2) -0.0093(2) 0.0044(2)
S7 0.0294(3) 0.0275(3) 0.0285(3) -0.0109(2) -0.0052(2) -0.0021(2)
O1 0.0236(7) 0.0307(8) 0.0233(8) -0.0077(6) -0.0081(6) -0.0010(6)
O2 0.0379(9) 0.0218(8) 0.0465(10) -0.0130(7) -0.0086(8) -0.0018(7)
N1 0.0259(9) 0.0220(8) 0.0197(9) -0.0064(7) -0.0062(7) 0.0000(7)
C1 0.0317(12) 0.0262(11) 0.0208(10) -0.0073(9) -0.0125(9) -0.0017(9)
C2 0.0481(14) 0.0286(11) 0.0310(12) -0.0145(10) -0.0129(11) -0.0054(10)
C3 0.0498(15) 0.0322(12) 0.0354(13) -0.0212(11) -0.0049(11) 0.0040(11)
C4 0.0370(13) 0.0329(12) 0.0279(12) -0.0144(10) 0.0012(10) 0.0008(10)
C5 0.0298(12) 0.0249(11) 0.0216(11) -0.0077(9) -0.0054(9) 0.0004(9)
C6 0.0311(12) 0.0247(11) 0.0294(12) -0.0099(9) 0.0010(9) -0.0026(9)
C7 0.0462(14) 0.0228(11) 0.0219(11) -0.0058(9) -0.0006(10) -0.0077(10)
C8 0.0441(14) 0.0307(12) 0.0364(13) -0.0129(10) -0.0011(11) -0.0083(11)
C9 0.0602(17) 0.0375(14) 0.0399(15) -0.0159(12) -0.0054(13) -0.0191(13)
C10 0.077(2) 0.0252(12) 0.0380(14) -0.0118(11) -0.0141(13) -0.0065(13)
C11 0.0656(18) 0.0223(11) 0.0321(13) -0.0064(10) -0.0171(12) 0.0038(11)
C12 0.0497(15) 0.0237(11) 0.0200(11) -0.0024(9) -0.0075(10) -0.0025(10)
C13 0.0484(15) 0.0284(12) 0.0274(12) -0.0049(10) -0.0140(11) 0.0043(11)
C14 0.0409(14) 0.0304(12) 0.0423(14) -0.0195(11) -0.0092(11) 0.0090(11)
C15 0.0327(13) 0.0365(13) 0.0436(14) -0.0265(11) -0.0019(11) 0.0042(10)
C16 0.0364(15) 0.0621(18) 0.0601(18) -0.0374(15) -0.0099(13) 0.0102(13)
C17 0.0319(15) 0.082(2) 0.075(2) -0.0473(19) 0.0059(15) -0.0047(15)
C18 0.0482(18) 0.073(2) 0.0540(19) -0.0368(17) 0.0172(15) -0.0123(16)
C19 0.0495(16) 0.0507(16) 0.0373(14) -0.0271(13) 0.0034(12) -0.0030(13)
C20 0.0339(13) 0.0365(12) 0.0374(13) -0.0253(11) -0.0012(10) 0.0010(10)
C21 0.0387(13) 0.0331(12) 0.0373(13) -0.0193(11) -0.0064(11) -0.0012(10)
C22 0.0388(13) 0.0359(12) 0.0218(11) -0.0086(10) -0.0031(10) -0.0100(10)
C23 0.0310(12) 0.0297(11) 0.0227(11) -0.0033(9) -0.0063(9) -0.0079(9)
C24 0.0505(15) 0.0417(14) 0.0309(13) -0.0045(11) -0.0204(11) -0.0107(12)
C25 0.0529(17) 0.0394(14) 0.0450(16) 0.0007(12) -0.0302(13) -0.0004(12)
C26 0.0383(14) 0.0280(12) 0.0478(15) -0.0046(11) -0.0144(12) 0.0001(10)
C27 0.0301(12) 0.0302(12) 0.0324(12) -0.0093(10) -0.0078(10) -0.0041(10)
C28 0.0196(10) 0.0301(11) 0.0232(11) -0.0036(9) -0.0042(8) -0.0062(9)
C29 0.0303(12) 0.0327(12) 0.0273(11) -0.0095(9) -0.0119(9) -0.0054(9)

loop_
_atom_type_symbol
_atom_type_description
_atom_type_scat_dispersion_real
_atom_type_scat_dispersion_imag
_atom_type_scat_source
C C 0.0033 0.0016 'International Tables Vol C Tables 4.2.6.8 and 6.1.1.4'
H H 0.0000 0.0000 'International Tables Vol C Tables 4.2.6.8 and 6.1.1.4'
N N 0.0061 0.0033 'International Tables Vol C Tables 4.2.6.8 and 6.1.1.4'
O O 0.0106 0.0060 'International Tables Vol C Tables 4.2.6.8 and 6.1.1.4'
S S 0.1246 0.1234 'International Tables Vol C Tables 4.2.6.8 and 6.1.1.4'
Cu Cu 0.3201 1.2651 'International Tables Vol C Tables 4.2.6.8 and 6.1.1.4'
Cd Cd -0.8075 1.2024 'International Tables Vol C Tables 4.2.6.8 and 6.1.1.4'
I I -0.4742 1.8119 'International Tables Vol C Tables 4.2.6.8 and 6.1.1.4'

loop_
_geom_angle_atom_site_label_1
_geom_angle_atom_site_label_2
_geom_angle_atom_site_label_3
_geom_angle
_geom_angle_site_symmetry_1
_geom_angle_site_symmetry_3
Cd1 I1 Cd1 87.178(6) 2_666 .
I3 Cd1 I2 116.441(8) . .
I3 Cd1 I1 109.558(7) . 2_666
I2 Cd1 I1 117.538(8) . 2_666
I3 Cd1 I1 114.680(8) . .
I2 Cd1 I1 103.343(7) . .
I1 Cd1 I1 92.822(6) 2_666 .
N1 Cu1 S6 123.10(5) . .
N1 Cu1 S7 120.30(5) . .
S6 Cu1 S7 116.53(2) . .
C14 S6 C13 98.96(11) . .
C14 S6 Cu1 107.13(8) . .
C13 S6 Cu1 107.18(8) . .
C22 S7 C21 98.81(11) . .
C22 S7 Cu1 106.37(8) . .
C21 S7 Cu1 110.22(8) . .
C28 O1 C29 117.10(17) . .
C7 O2 C6 119.26(18) . .
C1 N1 C5 117.79(18) . .
C1 N1 Cu1 120.85(14) . .
C5 N1 Cu1 121.34(14) . .
N1 C1 C2 122.6(2) . .
N1 C1 C29 115.16(19) . .
C2 C1 C29 122.2(2) . .
C1 C2 C3 119.3(2) . .
C4 C3 C2 119.0(2) . .
C3 C4 C5 119.1(2) . .
N1 C5 C4 122.3(2) . .
N1 C5 C6 116.59(18) . .
C4 C5 C6 121.1(2) . .
O2 C6 C5 104.99(18) . .
O2 C7 C8 124.5(2) . .
O2 C7 C12 112.9(2) . .
C8 C7 C12 122.6(2) . .
C7 C8 C9 118.5(2) . .
C10 C9 C8 120.4(3) . .
C9 C10 C11 120.2(2) . .
C10 C11 C12 121.1(2) . .
C11 C12 C7 117.1(2) . .
C11 C12 C13 122.6(2) . .
C7 C12 C13 120.3(2) . .
C12 C13 S6 115.02(16) . .
C15 C14 S6 109.84(16) . .
C16 C15 C20 119.2(2) . .
C16 C15 C14 118.3(2) . .
C20 C15 C14 122.5(2) . .
C17 C16 C15 121.2(3) . .
C18 C17 C16 119.8(3) . .
C17 C18 C19 120.2(3) . .
C18 C19 C20 121.1(3) . .
C15 C20 C19 118.6(2) . .
C15 C20 C21 123.4(2) . .
C19 C20 C21 118.0(2) . .
C20 C21 S7 115.45(16) . .
C23 C22 S7 112.56(15) . .
C24 C23 C28 118.0(2) . .
C24 C23 C22 121.4(2) . .
C28 C23 C22 120.6(2) . .
C25 C24 C23 120.7(2) . .
C26 C25 C24 120.4(2) . .
C25 C26 C27 120.3(2) . .
C28 C27 C26 119.2(2) . .
C27 C28 O1 124.0(2) . .
C27 C28 C23 121.4(2) . .
O1 C28 C23 114.46(19) . .
O1 C29 C1 110.66(17) . .

loop_
_geom_bond_atom_site_label_1
_geom_bond_atom_site_label_2
_geom_bond_distance
_geom_bond_site_symmetry_2
I1 Cd1 2.8604(2) 2_666
I1 Cd1 2.8751(2) .
I2 Cd1 2.7314(2) .
I3 Cd1 2.7150(2) .
Cd1 I1 2.8603(2) 2_666
Cu1 N1 2.0207(17) .
Cu1 S6 2.2600(6) .
Cu1 S7 2.2662(6) .
S6 C14 1.829(2) .
S6 C13 1.833(2) .
S7 C22 1.830(2) .
S7 C21 1.837(2) .
O1 C28 1.382(2) .
O1 C29 1.433(3) .
O2 C7 1.374(3) .
O2 C6 1.418(3) .
N1 C1 1.348(3) .
N1 C5 1.348(3) .
C1 C2 1.372(3) .
C1 C29 1.505(3) .
C2 C3 1.381(3) .
C3 C4 1.373(3) .
C4 C5 1.385(3) .
C5 C6 1.498(3) .
C7 C8 1.378(3) .
C7 C12 1.400(3) .
C8 C9 1.394(3) .
C9 C10 1.373(4) .
C10 C11 1.387(4) .
C11 C12 1.391(3) .
C12 C13 1.495(3) .
C14 C15 1.504(3) .
C15 C16 1.395(4) .
C15 C20 1.397(3) .
C16 C17 1.381(4) .
C17 C18 1.365(5) .
C18 C19 1.383(4) .
C19 C20 1.398(3) .
C20 C21 1.503(3) .
C22 C23 1.493(3) .
C23 C24 1.389(3) .
C23 C28 1.396(3) .
C24 C25 1.383(4) .
C25 C26 1.370(4) .
C26 C27 1.386(3) .
C27 C28 1.382(3) .
